data_4117767
loop_
_publ_author_name
'Tianbiao Liu'
'Shentan Chen'
'Molly J. O'Hagan'
'Mary Rakowski DuBois'
'R. Morris Bullock'
'Daniel L. DuBois'

_publ_contact_author
; 
Tianbiao Leo Liu 
Pacific Northwest National Laboratory 
Richland, WA, 99354 
USA 
;
_publ_contact_author_email Tianbiao.Liu@pnl.gov
_publ_section_title
;
 Synthesis, Characterization, and Reactivity of Fe Complexes Containing
 Cyclic Diazadiphosphine Ligands: The Role of the Pendant Base in
 Heterolytic Cleavage of H2
;
_journal_name_full 'Journal of the American Chemical Society'
_journal_page_first 6257
_journal_page_last 6272
_journal_paper_doi 10.1021/ja211193j
_journal_volume 134
_journal_year 2012
_chemical_formula_sum 'C35 H37 Cl Fe N2 P2'
_chemical_formula_weight 638.90
_chemical_name_systematic
; 
 ? 
;
_space_group_IT_number 2
_symmetry_cell_setting triclinic
_symmetry_space_group_name_Hall '-P 1'
_symmetry_space_group_name_H-M 'P -1'
_atom_sites_solution_hydrogens geom
_atom_sites_solution_primary direct
_atom_sites_solution_secondary difmap
_audit_creation_method SHELXL-97
_cell_angle_alpha 109.293(2)
_cell_angle_beta 102.347(2)
_cell_angle_gamma 93.685(2)
_cell_formula_units_Z 4
_cell_length_a 10.8034(17)
_cell_length_b 15.318(3)
_cell_length_c 20.369(3)
_cell_measurement_reflns_used 9965
_cell_measurement_temperature 100(2)
_cell_measurement_theta_max 26.45
_cell_measurement_theta_min 2.38
_cell_volume 3074.5(9)
_computing_cell_refinement 'Bruker SMART'
_computing_data_collection 'Bruker SMART'
_computing_data_reduction 'Bruker SAINT'
_computing_molecular_graphics 'Bruker SHELXTL'
_computing_publication_material 'Bruker SHELXTL'
_computing_structure_refinement 'SHELXL-97 (Sheldrick, 1997)'
_computing_structure_solution 'SHELXS-97 (Sheldrick, 1990)'
_diffrn_ambient_temperature 100(2)
_diffrn_measured_fraction_theta_full 0.993
_diffrn_measured_fraction_theta_max 0.993
_diffrn_measurement_device_type 'CCD area detector'
_diffrn_measurement_method 'phi and omega scans'
_diffrn_radiation_monochromator graphite
_diffrn_radiation_source 'fine-focus sealed tube'
_diffrn_radiation_type MoK\a
_diffrn_radiation_wavelength 0.71073
_diffrn_reflns_av_R_equivalents 0.0293
_diffrn_reflns_av_sigmaI/netI 0.0429
_diffrn_reflns_limit_h_max 13
_diffrn_reflns_limit_h_min -13
_diffrn_reflns_limit_k_max 19
_diffrn_reflns_limit_k_min -18
_diffrn_reflns_limit_l_max 25
_diffrn_reflns_limit_l_min -25
_diffrn_reflns_number 28331
_diffrn_reflns_theta_full 26.46
_diffrn_reflns_theta_max 26.46
_diffrn_reflns_theta_min 2.19
_exptl_absorpt_coefficient_mu 0.709
_exptl_absorpt_correction_T_max 0.7843
_exptl_absorpt_correction_T_min 0.7270
_exptl_absorpt_correction_type multi-scan
_exptl_absorpt_process_details 'SADABS; (Sheldrick, 2006)'
_exptl_crystal_colour black
_exptl_crystal_density_diffrn 1.380
_exptl_crystal_description block
_exptl_crystal_F_000 1336
_exptl_crystal_size_max 0.48
_exptl_crystal_size_mid 0.42
_exptl_crystal_size_min 0.36
_refine_diff_density_max 0.413
_refine_diff_density_min -0.354
_refine_diff_density_rms 0.060
_refine_ls_extinction_method none
_refine_ls_goodness_of_fit_ref 1.017
_refine_ls_hydrogen_treatment riding
_refine_ls_matrix_type full
_refine_ls_number_parameters 739
_refine_ls_number_reflns 12609
_refine_ls_number_restraints 0
_refine_ls_restrained_S_all 1.017
_refine_ls_R_factor_all 0.0486
_refine_ls_R_factor_gt 0.0336
_refine_ls_shift/su_max 0.002
_refine_ls_shift/su_mean 0.000
_refine_ls_structure_factor_coef Fsqd
_refine_ls_weighting_details 'calc w=1/[\s^2^(Fo^2^)+(0.0358P)^2^+1.0509P] where P=(Fo^2^+2Fc^2^)/3'
_refine_ls_weighting_scheme calc
_refine_ls_wR_factor_gt 0.0749
_refine_ls_wR_factor_ref 0.0814
_reflns_number_gt 10018
_reflns_number_total 12609
_reflns_threshold_expression >2sigma(I)
_cod_data_source_file ja211193j_si_002_1.cif
_cod_data_source_block 1-Cl
_cod_original_cell_volume 3074.4(8)
_cod_database_code 4117767

loop_
_symmetry_equiv_pos_as_xyz
'x, y, z'
'-x, -y, -z'

loop_
_atom_site_label
_atom_site_type_symbol
_atom_site_fract_x
_atom_site_fract_y
_atom_site_fract_z
_atom_site_U_iso_or_equiv
_atom_site_adp_type
_atom_site_occupancy
_atom_site_symmetry_multiplicity
_atom_site_calc_flag
_atom_site_refinement_flags
Fe1 Fe 0.22023(3) 0.199806(19) 1.069023(14) 0.01243(7) Uani 1 1 d .
Fe2 Fe 0.80220(3) 0.65251(2) 0.439012(15) 0.01423(7) Uani 1 1 d .
P1 P 0.16900(5) 0.15005(4) 0.95345(3) 0.01269(11) Uani 1 1 d .
Cl1 Cl 0.43850(4) 0.20334(3) 1.07923(3) 0.01763(11) Uani 1 1 d .
Cl2 Cl 0.58460(5) 0.64792(4) 0.43522(3) 0.01875(11) Uani 1 1 d .
P3 P 0.86228(5) 0.70845(4) 0.55440(3) 0.01457(11) Uani 1 1 d .
P2 P 0.21813(5) 0.33291(4) 1.05437(3) 0.01290(11) Uani 1 1 d .
P4 P 0.83027(5) 0.79848(4) 0.45423(3) 0.01434(11) Uani 1 1 d .
N4 N 0.77966(16) 0.88271(12) 0.58929(9) 0.0168(4) Uani 1 1 d .
N1 N -0.02960(15) 0.25643(11) 0.97113(9) 0.0145(3) Uani 1 1 d .
N3 N 1.07410(16) 0.79746(12) 0.53241(9) 0.0173(4) Uani 1 1 d .
C13 C 0.25772(19) -0.01969(14) 0.92146(11) 0.0173(4) Uani 1 1 d .
H13 H 0.3189 0.0107 0.9660 0.021 Uiso 1 1 calc R
N2 N 0.26237(16) 0.29728(11) 0.92078(8) 0.0149(4) Uani 1 1 d .
C53 C 0.7819(2) 0.83903(14) 0.37872(11) 0.0173(4) Uani 1 1 d .
C38 C 0.9329(2) 0.62532(16) 0.37805(12) 0.0247(5) Uani 1 1 d .
H38 H 0.9872 0.6726 0.3729 0.030 Uiso 1 1 calc R
C12 C 0.15962(18) 0.02687(13) 0.89889(10) 0.0141(4) Uani 1 1 d .
C3 C 0.0706(2) 0.21669(15) 1.11754(11) 0.0198(5) Uani 1 1 d .
H3 H 0.0133 0.2605 1.1143 0.024 Uiso 1 1 calc R
C17 C 0.06882(19) -0.01967(14) 0.83394(10) 0.0161(4) Uani 1 1 d .
H17 H 0.0017 0.0112 0.8178 0.019 Uiso 1 1 calc R
C7 C 0.05746(18) 0.34597(14) 1.00647(10) 0.0154(4) Uani 1 1 d .
H7A H 0.0186 0.3900 1.0412 0.019 Uiso 1 1 calc R
H7B H 0.0675 0.3733 0.9698 0.019 Uiso 1 1 calc R
C8 C 0.27280(19) 0.19908(14) 0.90890(11) 0.0157(4) Uani 1 1 d .
H8A H 0.3629 0.1930 0.9278 0.019 Uiso 1 1 calc R
H8B H 0.2482 0.1629 0.8567 0.019 Uiso 1 1 calc R
C49 C 0.7359(2) 0.51180(16) 0.62808(12) 0.0234(5) Uani 1 1 d .
H49 H 0.6588 0.4702 0.6161 0.028 Uiso 1 1 calc R
C18 C 0.27464(19) 0.44170(14) 1.13169(10) 0.0150(4) Uani 1 1 d .
C52 C 0.9612(2) 0.63406(15) 0.66325(11) 0.0187(4) Uani 1 1 d .
H52 H 1.0384 0.6757 0.6757 0.022 Uiso 1 1 calc R
C6 C 0.01460(18) 0.18346(14) 0.91733(10) 0.0154(4) Uani 1 1 d .
H6A H 0.0234 0.2059 0.8780 0.018 Uiso 1 1 calc R
H6B H -0.0514 0.1272 0.8966 0.018 Uiso 1 1 calc R
C42 C 0.99881(19) 0.85397(14) 0.49751(11) 0.0182(4) Uani 1 1 d .
H42A H 1.0393 0.8638 0.4608 0.022 Uiso 1 1 calc R
H42B H 1.0002 0.9160 0.5339 0.022 Uiso 1 1 calc R
C47 C 0.86197(19) 0.63122(14) 0.60613(10) 0.0163(4) Uani 1 1 d .
C43 C 0.76513(19) 0.79261(14) 0.59986(11) 0.0163(4) Uani 1 1 d .
H43A H 0.6738 0.7645 0.5816 0.020 Uiso 1 1 calc R
H43B H 0.7900 0.8038 0.6520 0.020 Uiso 1 1 calc R
C2 C 0.05669(19) 0.12407(15) 1.06870(11) 0.0185(4) Uani 1 1 d .
H2 H -0.0118 0.0948 1.0272 0.022 Uiso 1 1 calc R
C54 C 0.8592(2) 0.89785(15) 0.35982(11) 0.0200(5) Uani 1 1 d .
H54 H 0.9467 0.9172 0.3852 0.024 Uiso 1 1 calc R
C24 C -0.25842(18) 0.19021(14) 0.90967(11) 0.0162(4) Uani 1 1 d .
C10 C -0.15567(19) 0.27482(14) 0.93713(11) 0.0177(4) Uani 1 1 d .
H10A H -0.1471 0.2947 0.8966 0.021 Uiso 1 1 calc R
H10B H -0.1825 0.3269 0.9726 0.021 Uiso 1 1 calc R
C23 C 0.37206(19) 0.43888(14) 1.18800(11) 0.0172(4) Uani 1 1 d .
H23 H 0.4005 0.3811 1.1868 0.021 Uiso 1 1 calc R
C26 C -0.38375(19) 0.05315(15) 0.81413(11) 0.0216(5) Uani 1 1 d .
H26 H -0.4055 0.0137 0.7650 0.026 Uiso 1 1 calc R
C14 C 0.2666(2) -0.10989(15) 0.87943(11) 0.0203(5) Uani 1 1 d .
H14 H 0.3348 -0.1405 0.8947 0.024 Uiso 1 1 calc R
C34 C 0.1099(2) 0.51413(16) 0.85124(11) 0.0217(5) Uani 1 1 d .
H34 H 0.0213 0.5193 0.8404 0.026 Uiso 1 1 calc R
C41 C 1.02399(19) 0.78011(15) 0.58929(11) 0.0194(5) Uani 1 1 d .
H41A H 1.0193 0.8408 0.6256 0.023 Uiso 1 1 calc R
H41B H 1.0841 0.7475 0.6134 0.023 Uiso 1 1 calc R
C30 C 0.27839(19) 0.42161(14) 0.86984(10) 0.0163(4) Uani 1 1 d .
C48 C 0.7495(2) 0.56861(15) 0.58828(11) 0.0218(5) Uani 1 1 d .
H48 H 0.6818 0.5649 0.5486 0.026 Uiso 1 1 calc R
C16 C 0.0761(2) -0.11078(14) 0.79283(11) 0.0189(4) Uani 1 1 d .
H16 H 0.0127 -0.1427 0.7494 0.023 Uiso 1 1 calc R
C56 C 0.6815(2) 0.90305(15) 0.26788(11) 0.0222(5) Uani 1 1 d .
H56 H 0.6471 0.9260 0.2309 0.027 Uiso 1 1 calc R
C5 C 0.2410(2) 0.15038(15) 1.15626(11) 0.0185(4) Uani 1 1 d .
H5 H 0.3187 0.1417 1.1839 0.022 Uiso 1 1 calc R
C9 C 0.31507(19) 0.35729(14) 0.99583(10) 0.0164(4) Uani 1 1 d .
H9A H 0.3171 0.4236 1.0000 0.020 Uiso 1 1 calc R
H9B H 0.4042 0.3468 1.0121 0.020 Uiso 1 1 calc R
C44 C 0.7411(2) 0.87472(14) 0.51365(11) 0.0177(4) Uani 1 1 d .
H44A H 0.7530 0.9381 0.5112 0.021 Uiso 1 1 calc R
H44B H 0.6487 0.8500 0.4948 0.021 Uiso 1 1 calc R
C11 C 0.3189(2) 0.33005(14) 0.87196(11) 0.0188(4) Uani 1 1 d .
H11A H 0.2921 0.2824 0.8230 0.023 Uiso 1 1 calc R
H11B H 0.4135 0.3378 0.8880 0.023 Uiso 1 1 calc R
C33 C 0.2009(2) 0.59052(15) 0.86434(11) 0.0230(5) Uani 1 1 d .
H33 H 0.1746 0.6480 0.8629 0.028 Uiso 1 1 calc R
C39 C 0.8094(2) 0.58208(15) 0.33240(11) 0.0224(5) Uani 1 1 d .
H39 H 0.7666 0.5951 0.2916 0.027 Uiso 1 1 calc R
C31 C 0.3678(2) 0.49808(15) 0.88215(11) 0.0204(5) Uani 1 1 d .
H31 H 0.4565 0.4930 0.8926 0.025 Uiso 1 1 calc R
C36 C 0.8539(2) 0.51750(15) 0.42018(11) 0.0214(5) Uani 1 1 d .
H36 H 0.8461 0.4798 0.4483 0.026 Uiso 1 1 calc R
C21 C 0.3851(2) 0.60395(15) 1.24844(11) 0.0230(5) Uani 1 1 d .
H21 H 0.4219 0.6593 1.2885 0.028 Uiso 1 1 calc R
C64 C 1.29743(19) 0.78858(15) 0.59362(11) 0.0195(4) Uani 1 1 d .
C25 C -0.29273(19) 0.13263(15) 0.83772(11) 0.0193(4) Uani 1 1 d .
H25 H -0.2538 0.1477 0.8044 0.023 Uiso 1 1 calc R
C46 C 0.7018(2) 0.94461(15) 0.63114(12) 0.0221(5) Uani 1 1 d .
H46A H 0.7219 0.9436 0.6806 0.027 Uiso 1 1 calc R
H46B H 0.6099 0.9196 0.6091 0.027 Uiso 1 1 calc R
C58 C 0.6541(2) 0.81080(16) 0.34015(12) 0.0247(5) Uani 1 1 d .
H58 H 0.6011 0.7686 0.3513 0.030 Uiso 1 1 calc R
C40 C 0.7629(2) 0.51634(15) 0.35933(11) 0.0221(5) Uani 1 1 d .
H40 H 0.6823 0.4773 0.3393 0.027 Uiso 1 1 calc R
C65 C 0.7246(2) 1.04418(15) 0.63460(11) 0.0197(5) Uani 1 1 d .
C55 C 0.8089(2) 0.92870(15) 0.30368(11) 0.0234(5) Uani 1 1 d .
H55 H 0.8628 0.9676 0.2902 0.028 Uiso 1 1 calc R
C63 C 1.3355(2) 0.70925(16) 0.55044(12) 0.0246(5) Uani 1 1 d .
H63 H 1.3048 0.6891 0.4997 0.030 Uiso 1 1 calc R
C27 C -0.44273(19) 0.03139(15) 0.86182(11) 0.0205(5) Uani 1 1 d .
H27 H -0.5045 -0.0231 0.8457 0.025 Uiso 1 1 calc R
C35 C 0.1486(2) 0.43082(15) 0.85402(10) 0.0189(4) Uani 1 1 d .
H35 H 0.0860 0.3791 0.8450 0.023 Uiso 1 1 calc R
C22 C 0.4277(2) 0.52014(15) 1.24592(11) 0.0208(5) Uani 1 1 d .
H22 H 0.4949 0.5180 1.2837 0.025 Uiso 1 1 calc R
C1 C 0.16336(19) 0.08230(14) 1.09253(11) 0.0179(4) Uani 1 1 d .
H1 H 0.1793 0.0206 1.0699 0.021 Uiso 1 1 calc R
C37 C 0.9606(2) 0.58585(15) 0.43213(12) 0.0239(5) Uani 1 1 d .
H37 H 1.0366 0.6019 0.4698 0.029 Uiso 1 1 calc R
C66 C 0.6316(2) 1.08330(16) 0.59907(12) 0.0257(5) Uani 1 1 d .
H66 H 0.5516 1.0462 0.5715 0.031 Uiso 1 1 calc R
C51 C 0.9483(2) 0.57649(15) 0.70229(11) 0.0210(5) Uani 1 1 d .
H51 H 1.0171 0.5784 0.7408 0.025 Uiso 1 1 calc R
C20 C 0.2888(2) 0.60750(15) 1.19270(12) 0.0270(5) Uani 1 1 d .
H20 H 0.2599 0.6654 1.1946 0.032 Uiso 1 1 calc R
C4 C 0.1851(2) 0.23303(15) 1.17236(11) 0.0193(4) Uani 1 1 d .
H4 H 0.2178 0.2892 1.2123 0.023 Uiso 1 1 calc R
C28 C -0.4113(2) 0.08929(15) 0.93313(11) 0.0207(5) Uani 1 1 d .
H28 H -0.4528 0.0752 0.9658 0.025 Uiso 1 1 calc R
C29 C -0.31956(19) 0.16786(15) 0.95711(11) 0.0198(5) Uani 1 1 d .
H29 H -0.2980 0.2069 1.0063 0.024 Uiso 1 1 calc R
C50 C 0.8359(2) 0.51634(15) 0.68543(11) 0.0214(5) Uani 1 1 d .
H50 H 0.8269 0.4781 0.7130 0.026 Uiso 1 1 calc R
C15 C 0.1761(2) -0.15544(15) 0.81511(11) 0.0199(5) Uani 1 1 d .
H15 H 0.1824 -0.2172 0.7863 0.024 Uiso 1 1 calc R
C59 C 1.3427(2) 0.81577(16) 0.66800(12) 0.0242(5) Uani 1 1 d .
H59 H 1.3175 0.8698 0.6983 0.029 Uiso 1 1 calc R
C60 C 1.4239(2) 0.76510(17) 0.69849(13) 0.0297(5) Uani 1 1 d .
H60 H 1.4530 0.7839 0.7492 0.036 Uiso 1 1 calc R
C62 C 1.4183(2) 0.65910(17) 0.58079(13) 0.0297(5) Uani 1 1 d .
H62 H 1.4445 0.6055 0.5507 0.036 Uiso 1 1 calc R
C70 C 0.8404(2) 1.10075(16) 0.67494(12) 0.0247(5) Uani 1 1 d .
H70 H 0.9052 1.0758 0.6998 0.030 Uiso 1 1 calc R
C19 C 0.2343(2) 0.52683(15) 1.13398(11) 0.0218(5) Uani 1 1 d .
H19 H 0.1694 0.5299 1.0954 0.026 Uiso 1 1 calc R
C57 C 0.6033(2) 0.84365(17) 0.28575(12) 0.0274(5) Uani 1 1 d .
H57 H 0.5154 0.8256 0.2609 0.033 Uiso 1 1 calc R
C32 C 0.3296(2) 0.58224(16) 0.87941(12) 0.0255(5) Uani 1 1 d .
H32 H 0.3920 0.6339 0.8879 0.031 Uiso 1 1 calc R
C68 C 0.7695(2) 1.23033(16) 0.64336(13) 0.0290(5) Uani 1 1 d .
H68 H 0.7852 1.2934 0.6462 0.035 Uiso 1 1 calc R
C61 C 1.4623(2) 0.68682(17) 0.65436(13) 0.0301(6) Uani 1 1 d .
H61 H 1.5188 0.6524 0.6748 0.036 Uiso 1 1 calc R
C45 C 1.20893(19) 0.84403(15) 0.56106(11) 0.0206(5) Uani 1 1 d .
H45A H 1.2120 0.9059 0.5981 0.025 Uiso 1 1 calc R
H45B H 1.2402 0.8547 0.5217 0.025 Uiso 1 1 calc R
C69 C 0.8623(2) 1.19290(17) 0.67935(12) 0.0294(5) Uani 1 1 d .
H69 H 0.9417 1.2306 0.7073 0.035 Uiso 1 1 calc R
C67 C 0.6536(2) 1.17571(16) 0.60322(13) 0.0286(5) Uani 1 1 d .
H67 H 0.5893 1.2012 0.5785 0.034 Uiso 1 1 calc R

loop_
_atom_site_aniso_label
_atom_site_aniso_U_11
_atom_site_aniso_U_22
_atom_site_aniso_U_33
_atom_site_aniso_U_23
_atom_site_aniso_U_13
_atom_site_aniso_U_12
Fe1 0.01263(14) 0.01232(15) 0.01274(14) 0.00477(12) 0.00338(11) 0.00215(11)
Fe2 0.01500(15) 0.01534(15) 0.01251(14) 0.00483(12) 0.00331(11) 0.00427(12)
P1 0.0128(3) 0.0120(3) 0.0133(2) 0.0043(2) 0.00354(19) 0.0020(2)
Cl1 0.0135(2) 0.0184(3) 0.0212(3) 0.0072(2) 0.00419(19) 0.00337(19)
Cl2 0.0152(2) 0.0220(3) 0.0172(2) 0.0055(2) 0.00241(19) 0.0024(2)
P3 0.0142(3) 0.0174(3) 0.0129(3) 0.0064(2) 0.0030(2) 0.0035(2)
P2 0.0144(3) 0.0112(3) 0.0122(2) 0.0035(2) 0.00268(19) 0.0016(2)
P4 0.0155(3) 0.0155(3) 0.0127(3) 0.0053(2) 0.0037(2) 0.0040(2)
N4 0.0228(9) 0.0150(9) 0.0137(9) 0.0040(7) 0.0078(7) 0.0056(7)
N1 0.0134(8) 0.0132(9) 0.0156(9) 0.0041(7) 0.0018(7) 0.0036(7)
N3 0.0144(9) 0.0230(10) 0.0162(9) 0.0094(8) 0.0031(7) 0.0022(7)
C13 0.0150(10) 0.0175(11) 0.0180(10) 0.0052(9) 0.0032(8) 0.0006(8)
N2 0.0191(9) 0.0127(9) 0.0141(8) 0.0053(7) 0.0062(7) -0.0001(7)
C53 0.0217(11) 0.0161(11) 0.0147(10) 0.0046(8) 0.0054(8) 0.0079(9)
C38 0.0287(12) 0.0202(12) 0.0297(12) 0.0070(10) 0.0183(10) 0.0071(10)
C12 0.0161(10) 0.0116(10) 0.0155(10) 0.0042(8) 0.0069(8) 0.0013(8)
C3 0.0198(11) 0.0247(12) 0.0256(12) 0.0162(10) 0.0144(9) 0.0087(9)
C17 0.0179(10) 0.0171(11) 0.0156(10) 0.0083(8) 0.0048(8) 0.0033(8)
C7 0.0168(10) 0.0128(10) 0.0155(10) 0.0046(8) 0.0023(8) 0.0024(8)
C8 0.0174(10) 0.0154(10) 0.0140(10) 0.0042(8) 0.0052(8) 0.0024(8)
C49 0.0213(11) 0.0248(12) 0.0249(12) 0.0095(10) 0.0070(9) 0.0001(9)
C18 0.0175(10) 0.0123(10) 0.0136(10) 0.0025(8) 0.0048(8) 0.0003(8)
C52 0.0204(11) 0.0173(11) 0.0160(10) 0.0040(9) 0.0028(8) 0.0027(9)
C6 0.0153(10) 0.0148(10) 0.0144(10) 0.0044(8) 0.0014(8) 0.0035(8)
C42 0.0184(11) 0.0175(11) 0.0186(11) 0.0074(9) 0.0031(8) 0.0014(9)
C47 0.0198(11) 0.0170(11) 0.0151(10) 0.0064(8) 0.0074(8) 0.0076(8)
C43 0.0169(10) 0.0178(11) 0.0149(10) 0.0060(8) 0.0050(8) 0.0029(8)
C2 0.0152(10) 0.0226(12) 0.0203(11) 0.0115(9) 0.0051(8) -0.0027(9)
C54 0.0221(11) 0.0200(11) 0.0167(11) 0.0051(9) 0.0043(8) 0.0044(9)
C24 0.0117(10) 0.0187(11) 0.0185(10) 0.0074(9) 0.0016(8) 0.0075(8)
C10 0.0170(10) 0.0162(11) 0.0202(11) 0.0074(9) 0.0029(8) 0.0056(8)
C23 0.0171(10) 0.0170(11) 0.0181(10) 0.0057(9) 0.0056(8) 0.0056(8)
C26 0.0168(11) 0.0244(12) 0.0185(11) 0.0023(9) 0.0014(8) 0.0056(9)
C14 0.0181(11) 0.0195(11) 0.0258(12) 0.0091(9) 0.0081(9) 0.0062(9)
C34 0.0222(11) 0.0303(13) 0.0145(10) 0.0094(9) 0.0047(9) 0.0079(10)
C41 0.0161(10) 0.0271(12) 0.0136(10) 0.0069(9) 0.0022(8) 0.0003(9)
C30 0.0226(11) 0.0178(11) 0.0098(9) 0.0056(8) 0.0054(8) 0.0026(9)
C48 0.0190(11) 0.0282(12) 0.0187(11) 0.0110(10) 0.0019(9) 0.0031(9)
C16 0.0236(11) 0.0184(11) 0.0131(10) 0.0039(9) 0.0047(8) -0.0003(9)
C56 0.0323(13) 0.0242(12) 0.0147(11) 0.0090(9) 0.0083(9) 0.0159(10)
C5 0.0183(11) 0.0238(12) 0.0172(10) 0.0121(9) 0.0044(8) 0.0033(9)
C9 0.0177(10) 0.0144(10) 0.0164(10) 0.0045(8) 0.0048(8) 0.0010(8)
C44 0.0199(11) 0.0166(11) 0.0175(10) 0.0055(9) 0.0058(8) 0.0067(9)
C11 0.0232(11) 0.0179(11) 0.0182(11) 0.0081(9) 0.0088(9) 0.0023(9)
C33 0.0311(13) 0.0202(12) 0.0174(11) 0.0073(9) 0.0033(9) 0.0069(10)
C39 0.0336(13) 0.0206(12) 0.0137(10) 0.0044(9) 0.0076(9) 0.0125(10)
C31 0.0179(11) 0.0209(11) 0.0230(11) 0.0098(9) 0.0033(9) 0.0017(9)
C36 0.0292(12) 0.0168(11) 0.0220(11) 0.0082(9) 0.0099(9) 0.0105(9)
C21 0.0301(13) 0.0164(11) 0.0165(11) 0.0010(9) 0.0030(9) -0.0019(9)
C64 0.0120(10) 0.0233(12) 0.0230(11) 0.0092(9) 0.0036(8) -0.0010(9)
C25 0.0162(10) 0.0257(12) 0.0175(11) 0.0087(9) 0.0044(8) 0.0073(9)
C46 0.0268(12) 0.0202(12) 0.0225(11) 0.0059(9) 0.0142(9) 0.0079(9)
C58 0.0237(12) 0.0298(13) 0.0223(12) 0.0130(10) 0.0036(9) 0.0035(10)
C40 0.0250(12) 0.0137(11) 0.0225(11) -0.0002(9) 0.0052(9) 0.0051(9)
C65 0.0235(11) 0.0202(11) 0.0166(11) 0.0026(9) 0.0128(9) 0.0056(9)
C55 0.0312(13) 0.0233(12) 0.0215(11) 0.0112(10) 0.0120(9) 0.0079(10)
C63 0.0228(12) 0.0283(13) 0.0229(12) 0.0083(10) 0.0075(9) 0.0027(10)
C27 0.0144(10) 0.0182(11) 0.0271(12) 0.0067(9) 0.0028(9) 0.0053(9)
C35 0.0208(11) 0.0227(12) 0.0123(10) 0.0068(9) 0.0032(8) -0.0023(9)
C22 0.0164(11) 0.0267(12) 0.0163(11) 0.0058(9) 0.0010(8) 0.0028(9)
C1 0.0225(11) 0.0134(10) 0.0206(11) 0.0087(9) 0.0080(9) 0.0003(8)
C37 0.0195(11) 0.0251(12) 0.0241(12) 0.0036(10) 0.0050(9) 0.0118(9)
C66 0.0228(12) 0.0252(12) 0.0270(12) 0.0042(10) 0.0094(9) 0.0054(10)
C51 0.0239(12) 0.0227(12) 0.0164(11) 0.0077(9) 0.0025(9) 0.0074(9)
C20 0.0412(14) 0.0128(11) 0.0218(12) 0.0043(9) -0.0003(10) 0.0047(10)
C4 0.0260(12) 0.0185(11) 0.0144(10) 0.0052(9) 0.0088(9) 0.0019(9)
C28 0.0184(11) 0.0259(12) 0.0217(11) 0.0119(10) 0.0066(9) 0.0067(9)
C29 0.0210(11) 0.0218(12) 0.0156(10) 0.0048(9) 0.0038(8) 0.0079(9)
C50 0.0307(12) 0.0179(11) 0.0202(11) 0.0093(9) 0.0106(9) 0.0081(9)
C15 0.0253(12) 0.0144(11) 0.0203(11) 0.0027(9) 0.0115(9) 0.0033(9)
C59 0.0184(11) 0.0261(12) 0.0242(12) 0.0052(10) 0.0039(9) 0.0016(9)
C60 0.0225(12) 0.0382(15) 0.0254(12) 0.0127(11) -0.0012(10) -0.0006(10)
C62 0.0269(13) 0.0276(13) 0.0378(14) 0.0109(11) 0.0141(11) 0.0100(10)
C70 0.0233(12) 0.0306(13) 0.0211(11) 0.0087(10) 0.0074(9) 0.0053(10)
C19 0.0290(12) 0.0172(11) 0.0170(11) 0.0070(9) -0.0004(9) 0.0042(9)
C57 0.0218(12) 0.0370(14) 0.0239(12) 0.0131(11) 0.0018(9) 0.0087(10)
C32 0.0258(12) 0.0205(12) 0.0269(12) 0.0090(10) 0.0009(9) -0.0036(9)
C68 0.0382(14) 0.0179(12) 0.0359(14) 0.0067(10) 0.0229(11) 0.0076(10)
C61 0.0185(12) 0.0349(14) 0.0424(15) 0.0219(12) 0.0053(10) 0.0051(10)
C45 0.0167(11) 0.0230(12) 0.0212(11) 0.0070(9) 0.0045(8) 0.0015(9)
C69 0.0301(13) 0.0269(13) 0.0266(13) 0.0020(10) 0.0112(10) -0.0025(10)
C67 0.0283(13) 0.0267(13) 0.0364(14) 0.0119(11) 0.0158(11) 0.0127(10)

loop_
_atom_type_symbol
_atom_type_description
_atom_type_scat_dispersion_real
_atom_type_scat_dispersion_imag
_atom_type_scat_source
C C 0.0033 0.0016 'International Tables Vol C Tables 4.2.6.8 and 6.1.1.4'
H H 0.0000 0.0000 'International Tables Vol C Tables 4.2.6.8 and 6.1.1.4'
N N 0.0061 0.0033 'International Tables Vol C Tables 4.2.6.8 and 6.1.1.4'
P P 0.1023 0.0942 'International Tables Vol C Tables 4.2.6.8 and 6.1.1.4'
Cl Cl 0.1484 0.1585 'International Tables Vol C Tables 4.2.6.8 and 6.1.1.4'
Fe Fe 0.3463 0.8444 'International Tables Vol C Tables 4.2.6.8 and 6.1.1.4'

loop_
_geom_angle_atom_site_label_1
_geom_angle_atom_site_label_2
_geom_angle_atom_site_label_3
_geom_angle
C2 Fe1 C3 40.33(8)
C2 Fe1 C1 40.22(8)
C3 Fe1 C1 67.26(8)
C2 Fe1 C4 66.97(8)
C3 Fe1 C4 39.82(8)
C1 Fe1 C4 66.29(8)
C2 Fe1 C5 66.27(8)
C3 Fe1 C5 66.00(8)
C1 Fe1 C5 39.15(8)
C4 Fe1 C5 38.74(8)
C2 Fe1 P1 90.58(6)
C3 Fe1 P1 116.09(6)
C1 Fe1 P1 103.34(6)
C4 Fe1 P1 155.46(6)
C5 Fe1 P1 141.16(6)
C2 Fe1 P2 121.63(6)
C3 Fe1 P2 93.33(6)
C1 Fe1 P2 160.25(6)
C4 Fe1 P2 101.52(6)
C5 Fe1 P2 137.07(6)
P1 Fe1 P2 81.37(2)
C2 Fe1 Cl1 144.96(6)
C3 Fe1 Cl1 149.09(6)
C1 Fe1 Cl1 105.15(6)
C4 Fe1 Cl1 109.28(6)
C5 Fe1 Cl1 89.01(6)
P1 Fe1 Cl1 94.74(2)
P2 Fe1 Cl1 93.41(2)
C38 Fe2 C37 40.24(9)
C38 Fe2 C39 40.14(9)
C37 Fe2 C39 67.15(9)
C38 Fe2 C36 66.94(9)
C37 Fe2 C36 40.08(9)
C39 Fe2 C36 66.03(8)
C38 Fe2 C40 66.13(9)
C37 Fe2 C40 66.10(9)
C39 Fe2 C40 38.92(8)
C36 Fe2 C40 38.65(8)
C38 Fe2 P4 91.78(7)
C37 Fe2 P4 115.96(7)
C39 Fe2 P4 105.45(6)
C36 Fe2 P4 155.85(6)
C40 Fe2 P4 143.12(6)
C38 Fe2 P3 121.21(7)
C37 Fe2 P3 91.98(6)
C39 Fe2 P3 159.03(6)
C36 Fe2 P3 99.74(6)
C40 Fe2 P3 135.29(6)
P4 Fe2 P3 81.12(2)
C38 Fe2 Cl2 144.59(7)
C37 Fe2 Cl2 150.22(7)
C39 Fe2 Cl2 105.03(6)
C36 Fe2 Cl2 110.15(6)
C40 Fe2 Cl2 89.55(6)
P4 Fe2 Cl2 93.78(2)
P3 Fe2 Cl2 94.19(2)
C12 P1 C6 104.75(9)
C12 P1 C8 97.21(9)
C6 P1 C8 99.87(9)
C12 P1 Fe1 122.37(7)
C6 P1 Fe1 111.95(7)
C8 P1 Fe1 117.48(7)
C47 P3 C43 98.08(9)
C47 P3 C41 105.69(9)
C43 P3 C41 100.98(10)
C47 P3 Fe2 120.38(7)
C43 P3 Fe2 115.93(7)
C41 P3 Fe2 113.12(7)
C18 P2 C9 98.09(9)
C18 P2 C7 106.03(9)
C9 P2 C7 99.63(9)
C18 P2 Fe1 120.19(7)
C9 P2 Fe1 117.69(7)
C7 P2 Fe1 112.40(7)
C53 P4 C42 104.93(9)
C53 P4 C44 96.61(9)
C42 P4 C44 102.52(10)
C53 P4 Fe2 121.00(7)
C42 P4 Fe2 112.66(7)
C44 P4 Fe2 116.50(7)
C44 N4 C43 113.55(16)
C44 N4 C46 109.95(16)
C43 N4 C46 107.85(15)
C6 N1 C7 115.62(16)
C6 N1 C10 109.19(15)
C7 N1 C10 108.55(15)
C41 N3 C42 113.77(16)
C41 N3 C45 110.62(15)
C42 N3 C45 108.77(16)
C14 C13 C12 120.59(19)
C14 C13 H13 119.7
C12 C13 H13 119.7
C8 N2 C9 112.44(15)
C8 N2 C11 111.57(15)
C9 N2 C11 111.71(16)
C54 C53 C58 118.75(19)
C54 C53 P4 125.65(16)
C58 C53 P4 115.52(16)
C37 C38 C39 108.36(19)
C37 C38 Fe2 70.18(12)
C39 C38 Fe2 72.02(12)
C37 C38 H38 125.8
C39 C38 H38 125.8
Fe2 C38 H38 123.6
C13 C12 C17 118.91(18)
C13 C12 P1 116.46(15)
C17 C12 P1 124.36(15)
C2 C3 C4 108.29(19)
C2 C3 Fe1 69.55(11)
C4 C3 Fe1 72.51(12)
C2 C3 H3 125.9
C4 C3 H3 125.9
Fe1 C3 H3 123.7
C16 C17 C12 120.38(19)
C16 C17 H17 119.8
C12 C17 H17 119.8
N1 C7 P2 112.78(13)
N1 C7 H7A 109.0
P2 C7 H7A 109.0
N1 C7 H7B 109.0
P2 C7 H7B 109.0
H7A C7 H7B 107.8
N2 C8 P1 111.57(13)
N2 C8 H8A 109.3
P1 C8 H8A 109.3
N2 C8 H8B 109.3
P1 C8 H8B 109.3
H8A C8 H8B 108.0
C50 C49 C48 119.6(2)
C50 C49 H49 120.2
C48 C49 H49 120.2
C19 C18 C23 119.24(19)
C19 C18 P2 123.67(15)
C23 C18 P2 116.82(15)
C51 C52 C47 120.5(2)
C51 C52 H52 119.8
C47 C52 H52 119.8
N1 C6 P1 113.87(13)
N1 C6 H6A 108.8
P1 C6 H6A 108.8
N1 C6 H6B 108.8
P1 C6 H6B 108.8
H6A C6 H6B 107.7
N3 C42 P4 112.67(14)
N3 C42 H42A 109.1
P4 C42 H42A 109.1
N3 C42 H42B 109.1
P4 C42 H42B 109.1
H42A C42 H42B 107.8
C52 C47 C48 118.83(19)
C52 C47 P3 124.88(16)
C48 C47 P3 116.20(15)
N4 C43 P3 113.53(13)
N4 C43 H43A 108.9
P3 C43 H43A 108.9
N4 C43 H43B 108.9
P3 C43 H43B 108.9
H43A C43 H43B 107.7
C3 C2 C1 108.16(18)
C3 C2 Fe1 70.12(11)
C1 C2 Fe1 71.76(11)
C3 C2 H2 125.9
C1 C2 H2 125.9
Fe1 C2 H2 123.8
C53 C54 C55 120.3(2)
C53 C54 H54 119.9
C55 C54 H54 119.9
C25 C24 C29 118.60(19)
C25 C24 C10 121.39(19)
C29 C24 C10 120.01(18)
N1 C10 C24 112.81(16)
N1 C10 H10A 109.0
C24 C10 H10A 109.0
N1 C10 H10B 109.0
C24 C10 H10B 109.0
H10A C10 H10B 107.8
C22 C23 C18 120.40(19)
C22 C23 H23 119.8
C18 C23 H23 119.8
C27 C26 C25 120.3(2)
C27 C26 H26 119.8
C25 C26 H26 119.8
C15 C14 C13 120.0(2)
C15 C14 H14 120.0
C13 C14 H14 120.0
C35 C34 C33 120.0(2)
C35 C34 H34 120.0
C33 C34 H34 120.0
N3 C41 P3 112.66(13)
N3 C41 H41A 109.1
P3 C41 H41A 109.1
N3 C41 H41B 109.1
P3 C41 H41B 109.1
H41A C41 H41B 107.8
C31 C30 C35 118.29(19)
C31 C30 C11 121.34(19)
C35 C30 C11 120.36(19)
C49 C48 C47 120.63(19)
C49 C48 H48 119.7
C47 C48 H48 119.7
C17 C16 C15 120.06(19)
C17 C16 H16 120.0
C15 C16 H16 120.0
C55 C56 C57 120.1(2)
C55 C56 H56 120.0
C57 C56 H56 120.0
C4 C5 C1 109.48(18)
C4 C5 Fe1 70.36(11)
C1 C5 Fe1 69.32(11)
C4 C5 H5 125.3
C1 C5 H5 125.3
Fe1 C5 H5 126.6
N2 C9 P2 111.26(13)
N2 C9 H9A 109.4
P2 C9 H9A 109.4
N2 C9 H9B 109.4
P2 C9 H9B 109.4
H9A C9 H9B 108.0
N4 C44 P4 114.86(14)
N4 C44 H44A 108.6
P4 C44 H44A 108.6
N4 C44 H44B 108.6
P4 C44 H44B 108.6
H44A C44 H44B 107.5
N2 C11 C30 111.68(17)
N2 C11 H11A 109.3
C30 C11 H11A 109.3
N2 C11 H11B 109.3
C30 C11 H11B 109.3
H11A C11 H11B 107.9
C32 C33 C34 119.7(2)
C32 C33 H33 120.2
C34 C33 H33 120.2
C40 C39 C38 106.98(19)
C40 C39 Fe2 71.43(12)
C38 C39 Fe2 67.84(12)
C40 C39 H39 126.5
C38 C39 H39 126.5
Fe2 C39 H39 125.8
C30 C31 C32 121.0(2)
C30 C31 H31 119.5
C32 C31 H31 119.5
C40 C36 C37 107.41(19)
C40 C36 Fe2 71.28(12)
C37 C36 Fe2 67.88(12)
C40 C36 H36 126.3
C37 C36 H36 126.3
Fe2 C36 H36 126.1
C22 C21 C20 120.1(2)
C22 C21 H21 120.0
C20 C21 H21 120.0
C63 C64 C59 118.4(2)
C63 C64 C45 120.98(19)
C59 C64 C45 120.6(2)
C24 C25 C26 120.5(2)
C24 C25 H25 119.8
C26 C25 H25 119.8
N4 C46 C65 113.21(17)
N4 C46 H46A 108.9
C65 C46 H46A 108.9
N4 C46 H46B 108.9
C65 C46 H46B 108.9
H46A C46 H46B 107.7
C57 C58 C53 120.8(2)
C57 C58 H58 119.6
C53 C58 H58 119.6
C36 C40 C39 109.5(2)
C36 C40 Fe2 70.07(12)
C39 C40 Fe2 69.64(12)
C36 C40 H40 125.3
C39 C40 H40 125.3
Fe2 C40 H40 126.6
C70 C65 C66 117.9(2)
C70 C65 C46 120.2(2)
C66 C65 C46 121.8(2)
C56 C55 C54 120.3(2)
C56 C55 H55 119.9
C54 C55 H55 119.9
C64 C63 C62 120.7(2)
C64 C63 H63 119.7
C62 C63 H63 119.7
C28 C27 C26 119.6(2)
C28 C27 H27 120.2
C26 C27 H27 120.2
C34 C35 C30 121.0(2)
C34 C35 H35 119.5
C30 C35 H35 119.5
C21 C22 C23 119.93(19)
C21 C22 H22 120.0
C23 C22 H22 120.0
C5 C1 C2 106.90(18)
C5 C1 Fe1 71.53(11)
C2 C1 Fe1 68.02(11)
C5 C1 H1 126.5
C2 C1 H1 126.5
Fe1 C1 H1 125.5
C38 C37 C36 107.75(19)
C38 C37 Fe2 69.59(12)
C36 C37 Fe2 72.04(12)
C38 C37 H37 126.1
C36 C37 H37 126.1
Fe2 C37 H37 123.9
C67 C66 C65 121.2(2)
C67 C66 H66 119.4
C65 C66 H66 119.4
C50 C51 C52 120.39(19)
C50 C51 H51 119.8
C52 C51 H51 119.8
C21 C20 C19 120.3(2)
C21 C20 H20 119.8
C19 C20 H20 119.8
C5 C4 C3 107.17(19)
C5 C4 Fe1 70.90(11)
C3 C4 Fe1 67.67(11)
C5 C4 H4 126.4
C3 C4 H4 126.4
Fe1 C4 H4 126.6
C27 C28 C29 120.3(2)
C27 C28 H28 119.9
C29 C28 H28 119.9
C28 C29 C24 120.7(2)
C28 C29 H29 119.7
C24 C29 H29 119.7
C51 C50 C49 120.0(2)
C51 C50 H50 120.0
C49 C50 H50 120.0
C14 C15 C16 119.98(19)
C14 C15 H15 120.0
C16 C15 H15 120.0
C60 C59 C64 121.1(2)
C60 C59 H59 119.5
C64 C59 H59 119.5
C61 C60 C59 119.6(2)
C61 C60 H60 120.2
C59 C60 H60 120.2
C61 C62 C63 120.3(2)
C61 C62 H62 119.8
C63 C62 H62 119.8
C69 C70 C65 120.9(2)
C69 C70 H70 119.5
C65 C70 H70 119.5
C20 C19 C18 119.99(19)
C20 C19 H19 120.0
C18 C19 H19 120.0
C58 C57 C56 119.7(2)
C58 C57 H57 120.2
C56 C57 H57 120.2
C33 C32 C31 120.0(2)
C33 C32 H32 120.0
C31 C32 H32 120.0
C69 C68 C67 119.7(2)
C69 C68 H68 120.1
C67 C68 H68 120.1
C62 C61 C60 119.9(2)
C62 C61 H61 120.0
C60 C61 H61 120.0
N3 C45 C64 113.45(17)
N3 C45 H45A 108.9
C64 C45 H45A 108.9
N3 C45 H45B 108.9
C64 C45 H45B 108.9
H45A C45 H45B 107.7
C68 C69 C70 120.4(2)
C68 C69 H69 119.8
C70 C69 H69 119.8
C68 C67 C66 119.8(2)
C68 C67 H67 120.1
C66 C67 H67 120.1

loop_
_geom_bond_atom_site_label_1
_geom_bond_atom_site_label_2
_geom_bond_distance
Fe1 C2 2.048(2)
Fe1 C3 2.055(2)
Fe1 C1 2.098(2)
Fe1 C4 2.119(2)
Fe1 C5 2.126(2)
Fe1 P1 2.1523(7)
Fe1 P2 2.1568(7)
Fe1 Cl1 2.3180(7)
Fe2 C38 2.047(2)
Fe2 C37 2.055(2)
Fe2 C39 2.103(2)
Fe2 C36 2.110(2)
Fe2 C40 2.126(2)
Fe2 P4 2.1452(7)
Fe2 P3 2.1506(7)
Fe2 Cl2 2.3313(7)
P1 C12 1.830(2)
P1 C6 1.849(2)
P1 C8 1.850(2)
P3 C47 1.826(2)
P3 C43 1.850(2)
P3 C41 1.862(2)
P2 C18 1.831(2)
P2 C9 1.854(2)
P2 C7 1.859(2)
P4 C53 1.831(2)
P4 C42 1.853(2)
P4 C44 1.861(2)
N4 C44 1.469(3)
N4 C43 1.469(3)
N4 C46 1.486(3)
N1 C6 1.470(2)
N1 C7 1.475(2)
N1 C10 1.480(2)
N3 C41 1.470(2)
N3 C42 1.472(3)
N3 C45 1.483(3)
C13 C14 1.386(3)
C13 C12 1.396(3)
C13 H13 0.9500
N2 C8 1.458(2)
N2 C9 1.462(2)
N2 C11 1.471(2)
C53 C54 1.388(3)
C53 C58 1.396(3)
C38 C37 1.411(3)
C38 C39 1.425(3)
C38 H38 0.9500
C12 C17 1.397(3)
C3 C2 1.415(3)
C3 C4 1.423(3)
C3 H3 0.9500
C17 C16 1.387(3)
C17 H17 0.9500
C7 H7A 0.9900
C7 H7B 0.9900
C8 H8A 0.9900
C8 H8B 0.9900
C49 C50 1.390(3)
C49 C48 1.392(3)
C49 H49 0.9500
C18 C19 1.391(3)
C18 C23 1.396(3)
C52 C51 1.387(3)
C52 C47 1.390(3)
C52 H52 0.9500
C6 H6A 0.9900
C6 H6B 0.9900
C42 H42A 0.9900
C42 H42B 0.9900
C47 C48 1.400(3)
C43 H43A 0.9900
C43 H43B 0.9900
C2 C1 1.426(3)
C2 H2 0.9500
C54 C55 1.397(3)
C54 H54 0.9500
C24 C25 1.391(3)
C24 C29 1.396(3)
C24 C10 1.515(3)
C10 H10A 0.9900
C10 H10B 0.9900
C23 C22 1.390(3)
C23 H23 0.9500
C26 C27 1.383(3)
C26 C25 1.392(3)
C26 H26 0.9500
C14 C15 1.386(3)
C14 H14 0.9500
C34 C35 1.383(3)
C34 C33 1.393(3)
C34 H34 0.9500
C41 H41A 0.9900
C41 H41B 0.9900
C30 C31 1.388(3)
C30 C35 1.397(3)
C30 C11 1.507(3)
C48 H48 0.9500
C16 C15 1.390(3)
C16 H16 0.9500
C56 C55 1.375(3)
C56 C57 1.388(3)
C56 H56 0.9500
C5 C4 1.408(3)
C5 C1 1.415(3)
C5 H5 0.9500
C9 H9A 0.9900
C9 H9B 0.9900
C44 H44A 0.9900
C44 H44B 0.9900
C11 H11A 0.9900
C11 H11B 0.9900
C33 C32 1.382(3)
C33 H33 0.9500
C39 C40 1.409(3)
C39 H39 0.9500
C31 C32 1.393(3)
C31 H31 0.9500
C36 C40 1.402(3)
C36 C37 1.428(3)
C36 H36 0.9500
C21 C22 1.380(3)
C21 C20 1.385(3)
C21 H21 0.9500
C64 C63 1.390(3)
C64 C59 1.396(3)
C64 C45 1.510(3)
C25 H25 0.9500
C46 C65 1.505(3)
C46 H46A 0.9900
C46 H46B 0.9900
C58 C57 1.388(3)
C58 H58 0.9500
C40 H40 0.9500
C65 C70 1.393(3)
C65 C66 1.395(3)
C55 H55 0.9500
C63 C62 1.392(3)
C63 H63 0.9500
C27 C28 1.382(3)
C27 H27 0.9500
C35 H35 0.9500
C22 H22 0.9500
C1 H1 0.9500
C37 H37 0.9500
C66 C67 1.392(3)
C66 H66 0.9500
C51 C50 1.382(3)
C51 H51 0.9500
C20 C19 1.390(3)
C20 H20 0.9500
C4 H4 0.9500
C28 C29 1.386(3)
C28 H28 0.9500
C29 H29 0.9500
C50 H50 0.9500
C15 H15 0.9500
C59 C60 1.390(3)
C59 H59 0.9500
C60 C61 1.389(3)
C60 H60 0.9500
C62 C61 1.379(3)
C62 H62 0.9500
C70 C69 1.386(3)
C70 H70 0.9500
C19 H19 0.9500
C57 H57 0.9500
C32 H32 0.9500
C68 C69 1.382(3)
C68 C67 1.382(3)
C68 H68 0.9500
C61 H61 0.9500
C45 H45A 0.9900
C45 H45B 0.9900
C69 H69 0.9500
C67 H67 0.9500

loop_
_geom_torsion_atom_site_label_1
_geom_torsion_atom_site_label_2
_geom_torsion_atom_site_label_3
_geom_torsion_atom_site_label_4
_geom_torsion
C2 Fe1 P1 C12 -65.27(10)
C3 Fe1 P1 C12 -97.72(10)
C1 Fe1 P1 C12 -26.75(10)
C4 Fe1 P1 C12 -88.34(16)
C5 Fe1 P1 C12 -14.26(12)
P2 Fe1 P1 C12 172.80(8)
Cl1 Fe1 P1 C12 80.06(8)
C2 Fe1 P1 C6 60.21(9)
C3 Fe1 P1 C6 27.76(10)
C1 Fe1 P1 C6 98.73(9)
C4 Fe1 P1 C6 37.14(16)
C5 Fe1 P1 C6 111.22(12)
P2 Fe1 P1 C6 -61.72(7)
Cl1 Fe1 P1 C6 -154.46(7)
C2 Fe1 P1 C8 174.91(9)
C3 Fe1 P1 C8 142.47(10)
C1 Fe1 P1 C8 -146.57(9)
C4 Fe1 P1 C8 151.85(16)
C5 Fe1 P1 C8 -134.07(11)
P2 Fe1 P1 C8 52.98(8)
Cl1 Fe1 P1 C8 -39.76(8)
C38 Fe2 P3 C47 -98.18(11)
C37 Fe2 P3 C47 -68.89(10)
C39 Fe2 P3 C47 -74.6(2)
C36 Fe2 P3 C47 -29.32(10)
C40 Fe2 P3 C47 -11.65(12)
P4 Fe2 P3 C47 175.14(8)
Cl2 Fe2 P3 C47 81.96(8)
C38 Fe2 P3 C43 144.03(10)
C37 Fe2 P3 C43 173.32(10)
C39 Fe2 P3 C43 167.59(19)
C36 Fe2 P3 C43 -147.12(9)
C40 Fe2 P3 C43 -129.44(11)
P4 Fe2 P3 C43 57.35(8)
Cl2 Fe2 P3 C43 -35.83(8)
C38 Fe2 P3 C41 28.06(11)
C37 Fe2 P3 C41 57.35(10)
C39 Fe2 P3 C41 51.6(2)
C36 Fe2 P3 C41 96.92(10)
C40 Fe2 P3 C41 114.59(12)
P4 Fe2 P3 C41 -58.62(8)
Cl2 Fe2 P3 C41 -151.80(8)
C2 Fe1 P2 C18 102.46(10)
C3 Fe1 P2 C18 71.89(10)
C1 Fe1 P2 C18 82.25(19)
C4 Fe1 P2 C18 32.54(10)
C5 Fe1 P2 C18 14.28(12)
P1 Fe1 P2 C18 -172.21(8)
Cl1 Fe1 P2 C18 -77.93(8)
C2 Fe1 P2 C9 -138.26(10)
C3 Fe1 P2 C9 -168.82(9)
C1 Fe1 P2 C9 -158.47(19)
C4 Fe1 P2 C9 151.83(9)
C5 Fe1 P2 C9 133.57(11)
P1 Fe1 P2 C9 -52.93(8)
Cl1 Fe1 P2 C9 41.36(8)
C2 Fe1 P2 C7 -23.38(10)
C3 Fe1 P2 C7 -53.95(9)
C1 Fe1 P2 C7 -43.59(19)
C4 Fe1 P2 C7 -93.29(9)
C5 Fe1 P2 C7 -111.55(11)
P1 Fe1 P2 C7 61.95(7)
Cl1 Fe1 P2 C7 156.24(7)
C38 Fe2 P4 C53 66.65(10)
C37 Fe2 P4 C53 100.11(11)
C39 Fe2 P4 C53 28.37(10)
C36 Fe2 P4 C53 93.94(17)
C40 Fe2 P4 C53 15.95(13)
P3 Fe2 P4 C53 -172.02(8)
Cl2 Fe2 P4 C53 -78.36(8)
C38 Fe2 P4 C42 -58.55(10)
C37 Fe2 P4 C42 -25.10(10)
C39 Fe2 P4 C42 -96.83(10)
C36 Fe2 P4 C42 -31.26(17)
C40 Fe2 P4 C42 -109.26(13)
P3 Fe2 P4 C42 62.78(7)
Cl2 Fe2 P4 C42 156.44(7)
C38 Fe2 P4 C44 -176.62(10)
C37 Fe2 P4 C44 -143.17(10)
C39 Fe2 P4 C44 145.09(10)
C36 Fe2 P4 C44 -149.34(16)
C40 Fe2 P4 C44 132.67(12)
P3 Fe2 P4 C44 -55.30(8)
Cl2 Fe2 P4 C44 38.36(8)
C42 P4 C53 C54 0.6(2)
C44 P4 C53 C54 105.52(19)
Fe2 P4 C53 C54 -128.06(17)
C42 P4 C53 C58 -176.03(16)
C44 P4 C53 C58 -71.15(18)
Fe2 P4 C53 C58 55.27(18)
C39 Fe2 C38 C37 -117.98(19)
C36 Fe2 C38 C37 -38.34(13)
C40 Fe2 C38 C37 -80.63(14)
P4 Fe2 C38 C37 129.89(13)
P3 Fe2 C38 C37 49.20(15)
Cl2 Fe2 C38 C37 -131.05(13)
C37 Fe2 C38 C39 117.98(19)
C36 Fe2 C38 C39 79.63(13)
C40 Fe2 C38 C39 37.35(12)
P4 Fe2 C38 C39 -112.13(12)
P3 Fe2 C38 C39 167.17(10)
Cl2 Fe2 C38 C39 -13.07(19)
C14 C13 C12 C17 1.4(3)
C14 C13 C12 P1 -172.89(16)
C6 P1 C12 C13 -171.46(15)
C8 P1 C12 C13 86.30(16)
Fe1 P1 C12 C13 -42.82(17)
C6 P1 C12 C17 14.62(19)
C8 P1 C12 C17 -87.61(18)
Fe1 P1 C12 C17 143.27(15)
C1 Fe1 C3 C2 -38.22(12)
C4 Fe1 C3 C2 -117.95(17)
C5 Fe1 C3 C2 -81.01(13)
P1 Fe1 C3 C2 55.99(13)
P2 Fe1 C3 C2 138.00(11)
Cl1 Fe1 C3 C2 -119.69(13)
C2 Fe1 C3 C4 117.95(17)
C1 Fe1 C3 C4 79.73(13)
C5 Fe1 C3 C4 36.94(12)
P1 Fe1 C3 C4 173.93(10)
P2 Fe1 C3 C4 -104.05(12)
Cl1 Fe1 C3 C4 -1.7(2)
C13 C12 C17 C16 0.2(3)
P1 C12 C17 C16 174.01(15)
C6 N1 C7 P2 -59.11(19)
C10 N1 C7 P2 177.85(13)
C18 P2 C7 N1 -147.96(14)
C9 P2 C7 N1 110.66(15)
Fe1 P2 C7 N1 -14.77(16)
C9 N2 C8 P1 67.45(18)
C11 N2 C8 P1 -166.13(13)
C12 P1 C8 N2 158.79(14)
C6 P1 C8 N2 52.38(15)
Fe1 P1 C8 N2 -68.83(14)
C9 P2 C18 C19 76.81(19)
C7 P2 C18 C19 -25.7(2)
Fe1 P2 C18 C19 -154.46(16)
C9 P2 C18 C23 -97.21(17)
C7 P2 C18 C23 160.28(15)
Fe1 P2 C18 C23 31.52(18)
C7 N1 C6 P1 59.5(2)
C10 N1 C6 P1 -177.78(13)
C12 P1 C6 N1 149.44(14)
C8 P1 C6 N1 -110.34(15)
Fe1 P1 C6 N1 14.77(16)
C41 N3 C42 P4 -60.0(2)
C45 N3 C42 P4 176.21(13)
C53 P4 C42 N3 -150.35(14)
C44 P4 C42 N3 109.21(15)
Fe2 P4 C42 N3 -16.81(16)
C51 C52 C47 C48 -0.7(3)
C51 C52 C47 P3 175.64(16)
C43 P3 C47 C52 -99.12(19)
C41 P3 C47 C52 4.8(2)
Fe2 P3 C47 C52 134.36(16)
C43 P3 C47 C48 77.28(17)
C41 P3 C47 C48 -178.85(16)
Fe2 P3 C47 C48 -49.24(18)
C44 N4 C43 P3 60.50(19)
C46 N4 C43 P3 -177.41(14)
C47 P3 C43 N4 160.62(14)
C41 P3 C43 N4 52.81(15)
Fe2 P3 C43 N4 -69.81(15)
C4 C3 C2 C1 -0.5(2)
Fe1 C3 C2 C1 62.04(13)
C4 C3 C2 Fe1 -62.54(14)
C1 Fe1 C2 C3 117.91(17)
C4 Fe1 C2 C3 37.93(12)
C5 Fe1 C2 C3 80.29(13)
P1 Fe1 C2 C3 -131.89(11)
P2 Fe1 C2 C3 -51.67(13)
Cl1 Fe1 C2 C3 129.00(12)
C3 Fe1 C2 C1 -117.91(17)
C4 Fe1 C2 C1 -79.98(13)
C5 Fe1 C2 C1 -37.62(12)
P1 Fe1 C2 C1 110.21(11)
P2 Fe1 C2 C1 -169.58(10)
Cl1 Fe1 C2 C1 11.09(18)
C58 C53 C54 C55 0.7(3)
P4 C53 C54 C55 -175.91(16)
C6 N1 C10 C24 62.5(2)
C7 N1 C10 C24 -170.68(16)
C25 C24 C10 N1 -98.5(2)
C29 C24 C10 N1 80.6(2)
C19 C18 C23 C22 0.3(3)
P2 C18 C23 C22 174.63(16)
C12 C13 C14 C15 -1.4(3)
C42 N3 C41 P3 64.5(2)
C45 N3 C41 P3 -172.75(14)
C47 P3 C41 N3 142.23(15)
C43 P3 C41 N3 -116.04(15)
Fe2 P3 C41 N3 8.51(17)
C50 C49 C48 C47 -1.0(3)
C52 C47 C48 C49 1.6(3)
P3 C47 C48 C49 -175.07(17)
C12 C17 C16 C15 -1.8(3)
C2 Fe1 C5 C4 -82.24(13)
C3 Fe1 C5 C4 -37.95(12)
C1 Fe1 C5 C4 -120.87(18)
P1 Fe1 C5 C4 -140.35(11)
P2 Fe1 C5 C4 29.38(16)
Cl1 Fe1 C5 C4 123.32(12)
C2 Fe1 C5 C1 38.63(12)
C3 Fe1 C5 C1 82.92(13)
C4 Fe1 C5 C1 120.87(18)
P1 Fe1 C5 C1 -19.48(17)
P2 Fe1 C5 C1 150.25(10)
Cl1 Fe1 C5 C1 -115.81(12)
C8 N2 C9 P2 -66.98(18)
C11 N2 C9 P2 166.68(14)
C18 P2 C9 N2 -161.41(14)
C7 P2 C9 N2 -53.53(15)
Fe1 P2 C9 N2 68.18(15)
C43 N4 C44 P4 -58.8(2)
C46 N4 C44 P4 -179.70(14)
C53 P4 C44 N4 -164.75(15)
C42 P4 C44 N4 -57.81(16)
Fe2 P4 C44 N4 65.67(16)
C8 N2 C11 C30 164.86(16)
C9 N2 C11 C30 -68.3(2)
C31 C30 C11 N2 127.0(2)
C35 C30 C11 N2 -54.1(2)
C35 C34 C33 C32 0.6(3)
C37 C38 C39 C40 0.0(2)
Fe2 C38 C39 C40 -61.07(15)
C37 C38 C39 Fe2 61.09(15)
C38 Fe2 C39 C40 118.00(18)
C37 Fe2 C39 C40 79.75(14)
C36 Fe2 C39 C40 35.92(13)
P4 Fe2 C39 C40 -168.14(11)
P3 Fe2 C39 C40 86.0(2)
Cl2 Fe2 C39 C40 -69.80(12)
C37 Fe2 C39 C38 -38.25(13)
C36 Fe2 C39 C38 -82.08(14)
C40 Fe2 C39 C38 -118.00(18)
P4 Fe2 C39 C38 73.86(13)
P3 Fe2 C39 C38 -32.0(2)
Cl2 Fe2 C39 C38 172.20(11)
C35 C30 C31 C32 0.5(3)
C11 C30 C31 C32 179.37(19)
C38 Fe2 C36 C40 -80.11(14)
C37 Fe2 C36 C40 -118.60(19)
C39 Fe2 C36 C40 -36.16(13)
P4 Fe2 C36 C40 -109.98(17)
P3 Fe2 C36 C40 160.00(12)
Cl2 Fe2 C36 C40 61.84(13)
C38 Fe2 C36 C37 38.49(13)
C39 Fe2 C36 C37 82.44(14)
C40 Fe2 C36 C37 118.60(19)
P4 Fe2 C36 C37 8.6(2)
P3 Fe2 C36 C37 -81.40(12)
Cl2 Fe2 C36 C37 -179.56(11)
C29 C24 C25 C26 -1.6(3)
C10 C24 C25 C26 177.44(19)
C27 C26 C25 C24 1.1(3)
C44 N4 C46 C65 -64.9(2)
C43 N4 C46 C65 170.77(17)
C54 C53 C58 C57 -2.5(3)
P4 C53 C58 C57 174.39(18)
C37 C36 C40 C39 0.1(2)
Fe2 C36 C40 C39 58.61(15)
C37 C36 C40 Fe2 -58.48(14)
C38 C39 C40 C36 -0.1(2)
Fe2 C39 C40 C36 -58.86(15)
C38 C39 C40 Fe2 58.77(14)
C38 Fe2 C40 C36 82.38(14)
C37 Fe2 C40 C36 38.19(13)
C39 Fe2 C40 C36 120.88(19)
P4 Fe2 C40 C36 140.15(11)
P3 Fe2 C40 C36 -28.63(17)
Cl2 Fe2 C40 C36 -124.14(13)
C38 Fe2 C40 C39 -38.49(13)
C37 Fe2 C40 C39 -82.69(14)
C36 Fe2 C40 C39 -120.88(19)
P4 Fe2 C40 C39 19.28(18)
P3 Fe2 C40 C39 -149.50(11)
Cl2 Fe2 C40 C39 114.98(12)
N4 C46 C65 C70 -70.4(3)
N4 C46 C65 C66 110.7(2)
C57 C56 C55 C54 -2.2(3)
C53 C54 C55 C56 1.7(3)
C59 C64 C63 C62 -0.9(3)
C45 C64 C63 C62 179.3(2)
C25 C26 C27 C28 0.3(3)
C33 C34 C35 C30 0.0(3)
C31 C30 C35 C34 -0.5(3)
C11 C30 C35 C34 -179.42(18)
C20 C21 C22 C23 -1.3(3)
C18 C23 C22 C21 1.0(3)
C4 C5 C1 C2 0.0(2)
Fe1 C5 C1 C2 -59.07(13)
C4 C5 C1 Fe1 59.03(14)
C3 C2 C1 C5 0.3(2)
Fe1 C2 C1 C5 61.33(13)
C3 C2 C1 Fe1 -61.00(13)
C2 Fe1 C1 C5 -117.74(17)
C3 Fe1 C1 C5 -79.41(13)
C4 Fe1 C1 C5 -35.92(12)
P1 Fe1 C1 C5 167.59(11)
P2 Fe1 C1 C5 -90.6(2)
Cl1 Fe1 C1 C5 68.83(12)
C3 Fe1 C1 C2 38.32(12)
C4 Fe1 C1 C2 81.81(13)
C5 Fe1 C1 C2 117.74(17)
P1 Fe1 C1 C2 -74.67(12)
P2 Fe1 C1 C2 27.1(2)
Cl1 Fe1 C1 C2 -173.43(11)
C39 C38 C37 C36 0.1(2)
Fe2 C38 C37 C36 62.32(15)
C39 C38 C37 Fe2 -62.26(15)
C40 C36 C37 C38 -0.1(2)
Fe2 C36 C37 C38 -60.74(15)
C40 C36 C37 Fe2 60.63(15)
C39 Fe2 C37 C38 38.15(13)
C36 Fe2 C37 C38 117.55(19)
C40 Fe2 C37 C38 80.70(14)
P4 Fe2 C37 C38 -58.53(14)
P3 Fe2 C37 C38 -139.63(13)
Cl2 Fe2 C37 C38 118.38(15)
C38 Fe2 C37 C36 -117.55(19)
C39 Fe2 C37 C36 -79.40(13)
C40 Fe2 C37 C36 -36.85(12)
P4 Fe2 C37 C36 -176.09(10)
P3 Fe2 C37 C36 102.82(12)
Cl2 Fe2 C37 C36 0.8(2)
C70 C65 C66 C67 0.5(3)
C46 C65 C66 C67 179.5(2)
C47 C52 C51 C50 -0.8(3)
C22 C21 C20 C19 0.1(4)
C1 C5 C4 C3 -0.3(2)
Fe1 C5 C4 C3 58.14(13)
C1 C5 C4 Fe1 -58.41(14)
C2 C3 C4 C5 0.5(2)
Fe1 C3 C4 C5 -60.19(14)
C2 C3 C4 Fe1 60.66(13)
C2 Fe1 C4 C5 80.28(13)
C3 Fe1 C4 C5 118.68(18)
C1 Fe1 C4 C5 36.29(12)
P1 Fe1 C4 C5 105.47(16)
P2 Fe1 C4 C5 -160.06(11)
Cl1 Fe1 C4 C5 -62.27(12)
C2 Fe1 C4 C3 -38.41(12)
C1 Fe1 C4 C3 -82.39(13)
C5 Fe1 C4 C3 -118.68(18)
P1 Fe1 C4 C3 -13.2(2)
P2 Fe1 C4 C3 81.26(12)
Cl1 Fe1 C4 C3 179.05(11)
C26 C27 C28 C29 -1.2(3)
C27 C28 C29 C24 0.6(3)
C25 C24 C29 C28 0.8(3)
C10 C24 C29 C28 -178.29(18)
C52 C51 C50 C49 1.4(3)
C48 C49 C50 C51 -0.5(3)
C13 C14 C15 C16 -0.2(3)
C17 C16 C15 C14 1.8(3)
C63 C64 C59 C60 0.0(3)
C45 C64 C59 C60 179.9(2)
C64 C59 C60 C61 0.9(3)
C64 C63 C62 C61 0.9(3)
C66 C65 C70 C69 -0.2(3)
C46 C65 C70 C69 -179.2(2)
C21 C20 C19 C18 1.3(3)
C23 C18 C19 C20 -1.5(3)
P2 C18 C19 C20 -175.35(17)
C53 C58 C57 C56 2.0(4)
C55 C56 C57 C58 0.4(3)
C34 C33 C32 C31 -0.6(3)
C30 C31 C32 C33 0.1(3)
C63 C62 C61 C60 0.1(4)
C59 C60 C61 C62 -0.9(4)
C41 N3 C45 C64 58.4(2)
C42 N3 C45 C64 -175.92(17)
C63 C64 C45 N3 74.1(2)
C59 C64 C45 N3 -105.7(2)
C67 C68 C69 C70 0.5(3)
C65 C70 C69 C68 -0.3(3)
C69 C68 C67 C66 -0.3(3)
C65 C66 C67 C68 -0.2(3)
